data_1568507
loop_
_publ_author_name
'Ward, Robert J.'
'Rosal, Iker del'
'Kelley, Steven P.'
'Maron, Laurent'
'Walensky, Justin R.'

_publ_section_title
;
 Isolation of C1 through C4 derivatives from CO using heteroleptic
 uranium(iii) metallocene aryloxide complexes
;
_journal_issue 8
_journal_name_full 'Chemical Science'
_journal_page_first 2024
_journal_page_last 2032
_journal_paper_doi 10.1039/D2SC06375A
_journal_volume 14
_journal_year 2023
_chemical_formula_moiety 'C36 H53 O2 U'
_chemical_formula_sum 'C36 H53 O2 U'
_chemical_formula_weight 755.81
_chemical_properties_physical Air-sensitive
_space_group_crystal_system orthorhombic
_space_group_IT_number 19
_space_group_name_Hall 'P 2ac 2ab'
_space_group_name_H-M_alt 'P 21 21 21'
_atom_sites_solution_hydrogens geom
_atom_sites_solution_primary dual
_atom_sites_solution_secondary difmap
_audit_creation_date 2022-06-09
_audit_creation_method
;
Olex2 1.2
(compiled 2018.05.29 svn.r3508 for OlexSys, GUI svn.r5506)
;
_audit_update_record
;
2022-11-16 deposited with the CCDC.	2023-01-27 downloaded from the CCDC.
;
_cell_angle_alpha 90
_cell_angle_beta 90
_cell_angle_gamma 90
_cell_formula_units_Z 4
_cell_length_a 10.7675(3)
_cell_length_b 17.3155(4)
_cell_length_c 17.5438(5)
_cell_measurement_reflns_used 9022
_cell_measurement_temperature 150.0
_cell_measurement_theta_max 74.28
_cell_measurement_theta_min 4.82
_cell_volume 3270.95(15)
_computing_cell_refinement 'Bruker Apex3 V.2018.1-0/SAINT V8.38A'
_computing_data_collection 'Bruker Apex3 V.2018.1-0'
_computing_data_reduction 'Bruker Apex3 V.2018.1-0/SAINT V8.38A'
_computing_molecular_graphics 'Olex2 (Dolomanov et al., 2009)'
_computing_publication_material 'Olex2 (Dolomanov et al., 2009)'
_computing_structure_refinement 'ShelXL (Sheldrick, 2015)'
_computing_structure_solution 'ShelXT (Sheldrick, 2015)'
_diffrn_ambient_temperature 150.0
_diffrn_measured_fraction_theta_full 1.000
_diffrn_measured_fraction_theta_max 0.997
_diffrn_measurement_device_type 'Bruker X8 Prospector'
_diffrn_measurement_method '\f and \w scans'
_diffrn_radiation_monochromator 'multi-layer optics'
_diffrn_radiation_type CuK\a
_diffrn_radiation_wavelength 1.54178
_diffrn_reflns_av_R_equivalents 0.0411
_diffrn_reflns_av_unetI/netI 0.0224
_diffrn_reflns_Laue_measured_fraction_full 1.000
_diffrn_reflns_Laue_measured_fraction_max 0.997
_diffrn_reflns_limit_h_max 12
_diffrn_reflns_limit_h_min -13
_diffrn_reflns_limit_k_max 21
_diffrn_reflns_limit_k_min -21
_diffrn_reflns_limit_l_max 21
_diffrn_reflns_limit_l_min -21
_diffrn_reflns_number 76409
_diffrn_reflns_point_group_measured_fraction_full 0.998
_diffrn_reflns_point_group_measured_fraction_max 0.994
_diffrn_reflns_theta_full 67.679
_diffrn_reflns_theta_max 74.272
_diffrn_reflns_theta_min 3.586
_diffrn_source 'Incoatec IMuS microfocus Cu tube'
_diffrn_standards_number 0
_exptl_absorpt_coefficient_mu 14.171
_exptl_absorpt_correction_T_max 0.7538
_exptl_absorpt_correction_T_min 0.4510
_exptl_absorpt_correction_type multi-scan
_exptl_absorpt_process_details 'Bruker AXScale'
_exptl_crystal_colour brown
_exptl_crystal_density_diffrn 1.535
_exptl_crystal_description needle
_exptl_crystal_F_000 1508
_exptl_crystal_recrystallization_method 'From reaction in hexamethyldisiloxane'
_exptl_crystal_size_max 0.27
_exptl_crystal_size_mid 0.06
_exptl_crystal_size_min 0.04
_refine_diff_density_max 0.864
_refine_diff_density_min -0.348
_refine_diff_density_rms 0.071
_refine_ls_abs_structure_details
;
 Flack x determined using 2837 quotients [(I+)-(I-)]/[(I+)+(I-)]
 (Parsons, Flack and Wagner, Acta Cryst. B69 (2013) 249-259).
;
_refine_ls_abs_structure_Flack -0.002(2)
_refine_ls_extinction_method none
_refine_ls_goodness_of_fit_ref 1.036
_refine_ls_hydrogen_treatment constr
_refine_ls_matrix_type full
_refine_ls_number_parameters 369
_refine_ls_number_reflns 6638
_refine_ls_number_restraints 0
_refine_ls_restrained_S_all 1.036
_refine_ls_R_factor_all 0.0146
_refine_ls_R_factor_gt 0.0140
_refine_ls_shift/su_max 0.002
_refine_ls_shift/su_mean 0.000
_refine_ls_structure_factor_coef Fsqd
_refine_ls_weighting_details 'w=1/[\s^2^(Fo^2^)+(0.0191P)^2^] where P=(Fo^2^+2Fc^2^)/3'
_refine_ls_weighting_scheme calc
_refine_ls_wR_factor_gt 0.0330
_refine_ls_wR_factor_ref 0.0332
_reflns_Friedel_coverage 0.781
_reflns_Friedel_fraction_full 0.997
_reflns_Friedel_fraction_max 0.990
_reflns_number_gt 6521
_reflns_number_total 6638
_reflns_threshold_expression 'I > 2\s(I)'
_cod_data_source_file d2sc06375a3.cif
_cod_data_source_block 3
_cod_database_code 1568507
_shelx_shelxl_version_number 2017/1
_shelx_space_group_comment
;
The symmetry employed for this shelxl refinement is uniquely defined
by the following loop, which should always be used as a source of
symmetry information in preference to the above space-group names.
They are only intended as comments.
;
_shelx_estimated_absorpt_t_max 0.601
_shelx_estimated_absorpt_t_min 0.114
_olex2_refinement_description
;
1. Fixed Uiso
 At 1.2 times of:
  All C(H) groups
 At 1.5 times of:
  All C(H,H,H) groups
2.a Aromatic/amide H refined with riding coordinates:
 C23(H23), C25(H25)
2.b Idealised Me refined as rotating group:
 C17(H17A,H17B,H17C), C19(H19A,H19B,H19C), C31(H31A,H31B,H31C), C18(H18A,H18B,
 H18C), C28(H28A,H28B,H28C), C29(H29A,H29B,H29C), C20(H20A,H20B,H20C), C30(H30A,
 H30B,H30C), C33(H33A,H33B,H33C), C6(H6A,H6B,H6C), C16(H16A,H16B,H16C),
 C34(H34A,H34B,H34C), C35(H35A,H35B,H35C), C9(H9A,H9B,H9C), C10(H10A,H10B,H10C),
  C7(H7A,H7B,H7C), C8(H8A,H8B,H8C)
;
_olex2_submission_special_instructions 'No special instructions were received'

loop_
_space_group_symop_operation_xyz
'x, y, z'
'-x+1/2, -y, z+1/2'
'-x, y+1/2, -z+1/2'
'x+1/2, -y+1/2, -z'

loop_
_atom_site_label
_atom_site_type_symbol
_atom_site_fract_x
_atom_site_fract_y
_atom_site_fract_z
_atom_site_U_iso_or_equiv
_atom_site_adp_type
_atom_site_occupancy
_atom_site_site_symmetry_order
_atom_site_calc_flag
_atom_site_refinement_flags_posn
_atom_site_refinement_flags_adp
_atom_site_refinement_flags_occupancy
_atom_site_disorder_assembly
_atom_site_disorder_group
U1 U 0.42256(2) 0.55053(2) 0.41707(2) 0.01621(4) Uani 1 1 d . . . . .
O1 O 0.4481(2) 0.45734(14) 0.49791(13) 0.0201(5) Uani 1 1 d . . . . .
C26 C 0.4165(4) 0.33078(19) 0.5510(2) 0.0227(7) Uani 1 1 d . . . . .
C22 C 0.5637(4) 0.4213(2) 0.61023(19) 0.0224(7) Uani 1 1 d . . . . .
C15 C 0.6281(4) 0.4947(2) 0.3416(2) 0.0283(8) Uani 1 1 d . . . . .
C21 C 0.4759(4) 0.4043(2) 0.5526(2) 0.0185(7) Uani 1 1 d . . . . .
O2 O 0.1959(4) 0.4594(3) 0.3007(2) 0.0593(11) Uani 1 1 d . . . . .
C23 C 0.5877(4) 0.3647(2) 0.66529(19) 0.0262(7) Uani 1 1 d . . . . .
H23 H 0.645478 0.376206 0.704588 0.031 Uiso 1 1 calc R . . . .
C11 C 0.6527(4) 0.5740(3) 0.3521(2) 0.0285(8) Uani 1 1 d . . . . .
C25 C 0.4456(4) 0.2781(2) 0.6083(2) 0.0271(8) Uani 1 1 d . . . . .
H25 H 0.404613 0.229469 0.608280 0.033 Uiso 1 1 calc R . . . .
C12 C 0.5720(4) 0.6161(2) 0.3032(2) 0.0259(7) Uani 1 1 d . . . . .
C32 C 0.3229(4) 0.3079(2) 0.4891(2) 0.0290(8) Uani 1 1 d . . . . .
C14 C 0.5324(4) 0.4872(2) 0.2877(2) 0.0257(8) Uani 1 1 d . . . . .
C5 C 0.2845(5) 0.6297(3) 0.5238(3) 0.0366(10) Uani 1 1 d . . . . .
C13 C 0.4969(4) 0.5638(2) 0.26440(19) 0.0247(8) Uani 1 1 d . . . . .
C17 C 0.5878(6) 0.7003(3) 0.2849(3) 0.0433(11) Uani 1 1 d . . . . .
H17A H 0.512025 0.719806 0.260659 0.065 Uiso 1 1 calc GR . . . .
H17B H 0.658181 0.706855 0.250126 0.065 Uiso 1 1 calc GR . . . .
H17C H 0.603378 0.729102 0.332026 0.065 Uiso 1 1 calc GR . . . .
C19 C 0.4942(6) 0.4139(3) 0.2483(3) 0.0455(12) Uani 1 1 d . . . . .
H19A H 0.526960 0.369492 0.276457 0.068 Uiso 1 1 calc GR . . . .
H19B H 0.527434 0.413620 0.196308 0.068 Uiso 1 1 calc GR . . . .
H19C H 0.403390 0.410906 0.246485 0.068 Uiso 1 1 calc GR . . . .
C24 C 0.5316(4) 0.2932(2) 0.6654(2) 0.0281(8) Uani 1 1 d . . . . .
C31 C 0.5637(5) 0.2321(2) 0.7244(2) 0.0374(10) Uani 1 1 d . . . . .
H31A H 0.617211 0.192826 0.701139 0.056 Uiso 1 1 calc GR . . . .
H31B H 0.487260 0.207801 0.742867 0.056 Uiso 1 1 calc GR . . . .
H31C H 0.607416 0.256311 0.767160 0.056 Uiso 1 1 calc GR . . . .
C3 C 0.2994(6) 0.6925(3) 0.4097(4) 0.0556(16) Uani 1 1 d . . . . .
C18 C 0.4104(5) 0.5821(3) 0.1993(2) 0.0403(10) Uani 1 1 d . . . . .
H18A H 0.346919 0.541715 0.195395 0.060 Uiso 1 1 calc GR . . . .
H18B H 0.457838 0.584363 0.151637 0.060 Uiso 1 1 calc GR . . . .
H18C H 0.370342 0.632023 0.208421 0.060 Uiso 1 1 calc GR . . . .
C28 C 0.6137(5) 0.5595(3) 0.5595(2) 0.0360(10) Uani 1 1 d . . . . .
H28A H 0.631957 0.539834 0.508337 0.054 Uiso 1 1 calc GR . . . .
H28B H 0.666098 0.604594 0.569953 0.054 Uiso 1 1 calc GR . . . .
H28C H 0.526083 0.574547 0.562417 0.054 Uiso 1 1 calc GR . . . .
C2 C 0.2036(5) 0.6377(3) 0.4029(3) 0.0485(14) Uani 1 1 d . . . . .
C29 C 0.6168(6) 0.5321(3) 0.6977(2) 0.0408(11) Uani 1 1 d . . . . .
H29A H 0.528275 0.543887 0.703198 0.061 Uiso 1 1 calc GR . . . .
H29B H 0.665261 0.579739 0.702730 0.061 Uiso 1 1 calc GR . . . .
H29C H 0.641984 0.495468 0.737355 0.061 Uiso 1 1 calc GR . . . .
C20 C 0.6984(5) 0.4286(3) 0.3774(3) 0.0448(12) Uani 1 1 d . . . . .
H20A H 0.780140 0.446602 0.394245 0.067 Uiso 1 1 calc GR . . . .
H20B H 0.708741 0.387129 0.339885 0.067 Uiso 1 1 calc GR . . . .
H20C H 0.651778 0.408960 0.421337 0.067 Uiso 1 1 calc GR . . . .
C30 C 0.7795(5) 0.4768(3) 0.6111(3) 0.0426(11) Uani 1 1 d . . . . .
H30A H 0.803511 0.440519 0.651287 0.064 Uiso 1 1 calc GR . . . .
H30B H 0.828590 0.524262 0.615897 0.064 Uiso 1 1 calc GR . . . .
H30C H 0.794998 0.453383 0.561107 0.064 Uiso 1 1 calc GR . . . .
C1 C 0.1946(4) 0.5999(3) 0.4744(3) 0.0331(9) Uani 1 1 d . . . . .
C33 C 0.2110(4) 0.3615(3) 0.4904(3) 0.0364(10) Uani 1 1 d . . . . .
H33A H 0.167278 0.355928 0.539022 0.055 Uiso 1 1 calc GR . . . .
H33B H 0.154854 0.348129 0.448448 0.055 Uiso 1 1 calc GR . . . .
H33C H 0.238912 0.415069 0.484425 0.055 Uiso 1 1 calc GR . . . .
C6 C 0.0904(5) 0.5478(4) 0.4982(4) 0.0531(12) Uani 1 1 d . . . . .
H6A H 0.062695 0.517349 0.454363 0.080 Uiso 1 1 calc GR . . . .
H6B H 0.021147 0.579034 0.517324 0.080 Uiso 1 1 calc GR . . . .
H6C H 0.119334 0.513083 0.538594 0.080 Uiso 1 1 calc GR . . . .
C27 C 0.6404(4) 0.4963(2) 0.6187(2) 0.0277(8) Uani 1 1 d . . . . .
C16 C 0.7600(5) 0.6102(4) 0.3941(3) 0.0507(14) Uani 1 1 d . . . . .
H16A H 0.728733 0.649813 0.429077 0.076 Uiso 1 1 calc GR . . . .
H16B H 0.817109 0.633832 0.357452 0.076 Uiso 1 1 calc GR . . . .
H16C H 0.804009 0.570341 0.423250 0.076 Uiso 1 1 calc GR . . . .
C34 C 0.3872(4) 0.3088(2) 0.4110(3) 0.0364(9) Uani 1 1 d . . . . .
H34A H 0.417159 0.361100 0.400012 0.055 Uiso 1 1 calc GR . . . .
H34B H 0.327897 0.293056 0.371562 0.055 Uiso 1 1 calc GR . . . .
H34C H 0.457533 0.272919 0.411505 0.055 Uiso 1 1 calc GR . . . .
C4 C 0.3526(6) 0.6870(3) 0.4827(4) 0.0532(16) Uani 1 1 d . . . . .
C35 C 0.2719(6) 0.2257(3) 0.5014(3) 0.0500(14) Uani 1 1 d . . . . .
H35A H 0.340517 0.188568 0.499793 0.075 Uiso 1 1 calc GR . . . .
H35B H 0.211971 0.213473 0.461163 0.075 Uiso 1 1 calc GR . . . .
H35C H 0.230779 0.222846 0.551175 0.075 Uiso 1 1 calc GR . . . .
C36 C 0.2689(5) 0.4881(3) 0.3400(3) 0.0376(10) Uani 1 1 d . . . . .
C9 C 0.4546(7) 0.7370(4) 0.5154(6) 0.088(3) Uani 1 1 d . . . . .
H9A H 0.532745 0.726199 0.488836 0.132 Uiso 1 1 calc GR . . . .
H9B H 0.464381 0.725790 0.569831 0.132 Uiso 1 1 calc GR . . . .
H9C H 0.432832 0.791577 0.508758 0.132 Uiso 1 1 calc GR . . . .
C10 C 0.2956(6) 0.6085(4) 0.6077(3) 0.0581(16) Uani 1 1 d . . . . .
H10A H 0.216974 0.619717 0.633625 0.087 Uiso 1 1 calc GR . . . .
H10B H 0.362354 0.638756 0.631104 0.087 Uiso 1 1 calc GR . . . .
H10C H 0.314456 0.553327 0.612468 0.087 Uiso 1 1 calc GR . . . .
C7 C 0.1097(7) 0.6330(6) 0.3391(4) 0.078(3) Uani 1 1 d . . . . .
H7A H 0.049684 0.675164 0.344199 0.117 Uiso 1 1 calc GR . . . .
H7B H 0.066140 0.583346 0.341680 0.117 Uiso 1 1 calc GR . . . .
H7C H 0.152464 0.637301 0.289930 0.117 Uiso 1 1 calc GR . . . .
C8 C 0.3203(9) 0.7554(4) 0.3514(6) 0.104(4) Uani 1 1 d . . . . .
H8A H 0.328828 0.732245 0.300672 0.156 Uiso 1 1 calc GR . . . .
H8B H 0.396203 0.783866 0.364037 0.156 Uiso 1 1 calc GR . . . .
H8C H 0.249404 0.790908 0.351588 0.156 Uiso 1 1 calc GR . . . .

loop_
_atom_site_aniso_label
_atom_site_aniso_U_11
_atom_site_aniso_U_22
_atom_site_aniso_U_33
_atom_site_aniso_U_23
_atom_site_aniso_U_13
_atom_site_aniso_U_12
U1 0.02109(6) 0.01371(5) 0.01383(5) 0.00154(4) 0.00105(4) 0.00170(4)
O1 0.0298(13) 0.0150(10) 0.0156(10) 0.0054(9) -0.0030(8) -0.0004(10)
C26 0.0279(19) 0.0193(15) 0.0209(15) -0.0001(12) -0.0001(14) -0.0020(15)
C22 0.031(2) 0.0211(15) 0.0152(14) 0.0006(12) -0.0006(13) 0.0020(14)
C15 0.031(2) 0.031(2) 0.0230(18) 0.0082(15) 0.0096(15) 0.0126(16)
C21 0.0248(18) 0.0164(16) 0.0144(14) -0.0004(12) 0.0004(12) 0.0017(13)
O2 0.052(2) 0.067(3) 0.060(2) 0.003(2) -0.0258(18) -0.018(2)
C23 0.033(2) 0.0296(18) 0.0156(15) 0.0014(13) -0.0020(14) 0.0068(16)
C11 0.0192(19) 0.039(2) 0.0271(19) 0.0075(16) 0.0027(14) -0.0026(15)
C25 0.036(2) 0.0167(15) 0.0286(18) 0.0036(13) 0.0057(14) -0.0009(14)
C12 0.030(2) 0.0239(17) 0.0239(17) 0.0070(13) 0.0083(16) 0.0001(17)
C32 0.038(2) 0.0200(17) 0.029(2) 0.0015(14) -0.0071(16) -0.0085(15)
C14 0.037(2) 0.0212(17) 0.0184(17) -0.0007(14) 0.0083(14) 0.0007(15)
C5 0.042(3) 0.034(2) 0.034(2) -0.0063(17) 0.0136(18) 0.0087(18)
C13 0.029(2) 0.0301(19) 0.0149(17) 0.0042(13) 0.0022(12) 0.0054(14)
C17 0.048(3) 0.028(2) 0.054(3) 0.0136(18) 0.022(2) -0.004(2)
C19 0.077(4) 0.029(2) 0.031(2) -0.014(2) 0.015(2) -0.003(2)
C24 0.039(2) 0.0253(18) 0.0202(17) 0.0060(14) 0.0030(14) 0.0078(15)
C31 0.053(3) 0.032(2) 0.0272(18) 0.0122(15) 0.0027(18) 0.0108(19)
C3 0.075(4) 0.029(2) 0.063(3) 0.021(2) 0.040(3) 0.032(2)
C18 0.044(3) 0.058(3) 0.0194(18) 0.0086(17) -0.0048(17) 0.003(2)
C28 0.051(3) 0.029(2) 0.0284(19) 0.0035(15) -0.0088(16) -0.0173(18)
C2 0.049(3) 0.058(3) 0.039(3) 0.018(2) 0.014(2) 0.037(2)
C29 0.066(3) 0.032(2) 0.024(2) -0.0055(16) -0.0082(19) -0.009(2)
C20 0.047(3) 0.047(3) 0.040(2) 0.019(2) 0.013(2) 0.028(2)
C30 0.036(3) 0.051(3) 0.041(2) 0.0042(19) -0.0084(19) -0.011(2)
C1 0.025(2) 0.036(2) 0.038(2) 0.0078(17) 0.0095(16) 0.0143(17)
C33 0.031(2) 0.042(2) 0.036(2) 0.0061(18) -0.0029(16) -0.0077(18)
C6 0.033(3) 0.056(3) 0.071(3) 0.003(3) 0.018(2) 0.004(3)
C27 0.037(2) 0.0264(19) 0.0198(17) -0.0021(14) -0.0100(15) -0.0048(16)
C16 0.028(2) 0.084(4) 0.040(3) 0.009(2) -0.0010(18) -0.020(3)
C34 0.052(3) 0.0309(19) 0.0263(19) -0.0070(18) -0.0052(19) -0.0033(17)
C4 0.055(3) 0.027(2) 0.078(4) -0.014(2) 0.035(3) 0.000(2)
C35 0.069(4) 0.032(2) 0.049(3) 0.008(2) -0.022(3) -0.026(2)
C36 0.038(3) 0.038(2) 0.036(2) 0.0054(19) -0.0045(19) -0.002(2)
C9 0.073(5) 0.043(3) 0.148(8) -0.052(4) 0.046(5) -0.018(3)
C10 0.054(4) 0.090(5) 0.030(2) -0.008(3) 0.013(2) 0.013(3)
C7 0.068(5) 0.118(6) 0.049(3) 0.012(4) -0.004(3) 0.057(5)
C8 0.133(8) 0.050(4) 0.129(7) 0.058(4) 0.090(6) 0.062(5)

loop_
_atom_type_symbol
_atom_type_description
_atom_type_scat_dispersion_real
_atom_type_scat_dispersion_imag
_atom_type_scat_source
C C 0.0181 0.0091 'International Tables Vol C Tables 4.2.6.8 and 6.1.1.4'
H H 0.0000 0.0000 'International Tables Vol C Tables 4.2.6.8 and 6.1.1.4'
O O 0.0492 0.0322 'International Tables Vol C Tables 4.2.6.8 and 6.1.1.4'
U U -4.3638 13.4090 'International Tables Vol C Tables 4.2.6.8 and 6.1.1.4'

loop_
_geom_angle_atom_site_label_1
_geom_angle_atom_site_label_2
_geom_angle_atom_site_label_3
_geom_angle
_geom_angle_site_symmetry_1
_geom_angle_site_symmetry_3
_geom_angle_publ_flag
O1 U1 C15 87.19(10) . . ?
O1 U1 C11 105.44(11) . . ?
O1 U1 C12 134.02(11) . . ?
O1 U1 C14 100.75(10) . . ?
O1 U1 C5 89.65(12) . . ?
O1 U1 C13 130.53(10) . . ?
O1 U1 C3 138.22(13) . . ?
O1 U1 C2 124.39(12) . . ?
O1 U1 C1 95.97(11) . . ?
O1 U1 C4 113.76(16) . . ?
O1 U1 C36 96.97(12) . . ?
C15 U1 C11 29.66(14) . . ?
C15 U1 C12 48.61(12) . . ?
C15 U1 C14 29.39(13) . . ?
C15 U1 C5 159.15(15) . . ?
C15 U1 C13 48.74(11) . . ?
C15 U1 C3 131.87(13) . . ?
C15 U1 C2 145.09(13) . . ?
C15 U1 C1 171.46(14) . . ?
C11 U1 C12 29.61(12) . . ?
C11 U1 C14 48.66(13) . . ?
C11 U1 C13 48.48(12) . . ?
C11 U1 C3 106.10(14) . . ?
C11 U1 C2 129.64(14) . . ?
C11 U1 C1 153.55(13) . . ?
C12 U1 C13 28.74(12) . . ?
C12 U1 C2 101.58(14) . . ?
C14 U1 C12 48.31(11) . . ?
C14 U1 C13 29.82(11) . . ?
C14 U1 C3 120.64(15) . . ?
C14 U1 C2 119.69(14) . . ?
C14 U1 C1 142.10(14) . . ?
C5 U1 C11 133.80(14) . . ?
C5 U1 C12 126.32(13) . . ?
C5 U1 C14 168.21(13) . . ?
C5 U1 C13 139.67(13) . . ?
C5 U1 C3 48.60(15) . . ?
C5 U1 C2 48.77(15) . . ?
C5 U1 C1 29.21(15) . . ?
C13 U1 C2 96.35(12) . . ?
C3 U1 C12 83.29(13) . . ?
C3 U1 C13 91.09(14) . . ?
C3 U1 C2 29.06(19) . . ?
C1 U1 C12 129.66(13) . . ?
C1 U1 C13 124.81(12) . . ?
C1 U1 C3 47.89(14) . . ?
C1 U1 C2 29.37(13) . . ?
C4 U1 C15 136.65(15) . . ?
C4 U1 C11 107.11(15) . . ?
C4 U1 C12 96.23(14) . . ?
C4 U1 C14 143.19(15) . . ?
C4 U1 C5 30.17(15) . . ?
C4 U1 C13 114.23(16) . . ?
C4 U1 C3 29.5(2) . . ?
C4 U1 C2 48.9(2) . . ?
C4 U1 C1 48.72(16) . . ?
C36 U1 C15 97.23(16) . . ?
C36 U1 C11 117.02(16) . . ?
C36 U1 C12 100.19(15) . . ?
C36 U1 C14 69.86(16) . . ?
C36 U1 C5 103.61(17) . . ?
C36 U1 C13 72.23(15) . . ?
C36 U1 C3 92.4(2) . . ?
C36 U1 C2 67.19(18) . . ?
C36 U1 C1 74.54(16) . . ?
C36 U1 C4 115.93(19) . . ?
C21 O1 U1 172.7(2) . . ?
C21 C26 C32 122.7(3) . . ?
C25 C26 C21 118.0(3) . . ?
C25 C26 C32 119.3(3) . . ?
C21 C22 C27 126.9(3) . . ?
C23 C22 C21 118.0(3) . . ?
C23 C22 C27 115.0(3) . . ?
C11 C15 U1 75.3(2) . . ?
C11 C15 C20 126.2(4) . . ?
C14 C15 U1 76.5(2) . . ?
C14 C15 C11 108.4(4) . . ?
C14 C15 C20 125.3(4) . . ?
C20 C15 U1 118.0(3) . . ?
O1 C21 C26 119.3(3) . . ?
O1 C21 C22 120.6(3) . . ?
C22 C21 C26 120.0(3) . . ?
C22 C23 H23 118.3 . . ?
C24 C23 C22 123.3(4) . . ?
C24 C23 H23 118.3 . . ?
C15 C11 U1 75.0(2) . . ?
C15 C11 C12 107.8(4) . . ?
C15 C11 C16 127.7(4) . . ?
C12 C11 U1 77.0(2) . . ?
C12 C11 C16 123.5(4) . . ?
C16 C11 U1 123.2(3) . . ?
C26 C25 H25 118.4 . . ?
C24 C25 C26 123.1(4) . . ?
C24 C25 H25 118.4 . . ?
C11 C12 U1 73.4(2) . . ?
C11 C12 C17 123.8(4) . . ?
C13 C12 U1 75.6(2) . . ?
C13 C12 C11 108.5(3) . . ?
C13 C12 C17 126.3(4) . . ?
C17 C12 U1 127.6(3) . . ?
C26 C32 C34 109.5(4) . . ?
C26 C32 C35 111.9(3) . . ?
C33 C32 C26 110.6(3) . . ?
C33 C32 C34 111.3(4) . . ?
C33 C32 C35 106.2(4) . . ?
C34 C32 C35 107.2(4) . . ?
C15 C14 U1 74.1(2) . . ?
C15 C14 C13 107.6(4) . . ?
C15 C14 C19 126.0(4) . . ?
C13 C14 U1 75.9(2) . . ?
C13 C14 C19 125.1(4) . . ?
C19 C14 U1 126.3(3) . . ?
C1 C5 U1 76.7(2) . . ?
C1 C5 C4 107.4(5) . . ?
C1 C5 C10 124.4(5) . . ?
C4 C5 U1 74.1(3) . . ?
C4 C5 C10 128.0(6) . . ?
C10 C5 U1 119.7(3) . . ?
C12 C13 U1 75.6(2) . . ?
C12 C13 C14 107.8(3) . . ?
C12 C13 C18 126.3(4) . . ?
C14 C13 U1 74.3(2) . . ?
C14 C13 C18 125.0(4) . . ?
C18 C13 U1 124.4(3) . . ?
C12 C17 H17A 109.5 . . ?
C12 C17 H17B 109.5 . . ?
C12 C17 H17C 109.5 . . ?
H17A C17 H17B 109.5 . . ?
H17A C17 H17C 109.5 . . ?
H17B C17 H17C 109.5 . . ?
C14 C19 H19A 109.5 . . ?
C14 C19 H19B 109.5 . . ?
C14 C19 H19C 109.5 . . ?
H19A C19 H19B 109.5 . . ?
H19A C19 H19C 109.5 . . ?
H19B C19 H19C 109.5 . . ?
C23 C24 C25 117.4(3) . . ?
C23 C24 C31 121.8(4) . . ?
C25 C24 C31 120.8(4) . . ?
C24 C31 H31A 109.5 . . ?
C24 C31 H31B 109.5 . . ?
C24 C31 H31C 109.5 . . ?
H31A C31 H31B 109.5 . . ?
H31A C31 H31C 109.5 . . ?
H31B C31 H31C 109.5 . . ?
C2 C3 U1 76.0(2) . . ?
C2 C3 C4 109.2(4) . . ?
C2 C3 C8 122.6(7) . . ?
C4 C3 U1 72.8(3) . . ?
C4 C3 C8 127.2(7) . . ?
C8 C3 U1 126.5(3) . . ?
C13 C18 H18A 109.5 . . ?
C13 C18 H18B 109.5 . . ?
C13 C18 H18C 109.5 . . ?
H18A C18 H18B 109.5 . . ?
H18A C18 H18C 109.5 . . ?
H18B C18 H18C 109.5 . . ?
H28A C28 H28B 109.5 . . ?
H28A C28 H28C 109.5 . . ?
H28B C28 H28C 109.5 . . ?
C27 C28 H28A 109.5 . . ?
C27 C28 H28B 109.5 . . ?
C27 C28 H28C 109.5 . . ?
C3 C2 U1 75.0(3) . . ?
C3 C2 C1 106.7(5) . . ?
C3 C2 C7 126.1(6) . . ?
C1 C2 U1 74.4(2) . . ?
C1 C2 C7 125.8(6) . . ?
C7 C2 U1 126.8(4) . . ?
H29A C29 H29B 109.5 . . ?
H29A C29 H29C 109.5 . . ?
H29B C29 H29C 109.5 . . ?
C27 C29 H29A 109.5 . . ?
C27 C29 H29B 109.5 . . ?
C27 C29 H29C 109.5 . . ?
C15 C20 H20A 109.5 . . ?
C15 C20 H20B 109.5 . . ?
C15 C20 H20C 109.5 . . ?
H20A C20 H20B 109.5 . . ?
H20A C20 H20C 109.5 . . ?
H20B C20 H20C 109.5 . . ?
H30A C30 H30B 109.5 . . ?
H30A C30 H30C 109.5 . . ?
H30B C30 H30C 109.5 . . ?
C27 C30 H30A 109.5 . . ?
C27 C30 H30B 109.5 . . ?
C27 C30 H30C 109.5 . . ?
C5 C1 U1 74.1(2) . . ?
C5 C1 C2 109.3(5) . . ?
C5 C1 C6 124.6(5) . . ?
C2 C1 U1 76.2(2) . . ?
C2 C1 C6 125.1(5) . . ?
C6 C1 U1 125.1(3) . . ?
C32 C33 H33A 109.5 . . ?
C32 C33 H33B 109.5 . . ?
C32 C33 H33C 109.5 . . ?
H33A C33 H33B 109.5 . . ?
H33A C33 H33C 109.5 . . ?
H33B C33 H33C 109.5 . . ?
C1 C6 H6A 109.5 . . ?
C1 C6 H6B 109.5 . . ?
C1 C6 H6C 109.5 . . ?
H6A C6 H6B 109.5 . . ?
H6A C6 H6C 109.5 . . ?
H6B C6 H6C 109.5 . . ?
C28 C27 C22 115.7(3) . . ?
C28 C27 C29 106.9(4) . . ?
C28 C27 C30 106.2(4) . . ?
C29 C27 C22 109.7(3) . . ?
C29 C27 C30 109.0(4) . . ?
C30 C27 C22 109.1(4) . . ?
C11 C16 H16A 109.5 . . ?
C11 C16 H16B 109.5 . . ?
C11 C16 H16C 109.5 . . ?
H16A C16 H16B 109.5 . . ?
H16A C16 H16C 109.5 . . ?
H16B C16 H16C 109.5 . . ?
C32 C34 H34A 109.5 . . ?
C32 C34 H34B 109.5 . . ?
C32 C34 H34C 109.5 . . ?
H34A C34 H34B 109.5 . . ?
H34A C34 H34C 109.5 . . ?
H34B C34 H34C 109.5 . . ?
C5 C4 U1 75.7(3) . . ?
C5 C4 C9 125.4(7) . . ?
C3 C4 U1 77.7(3) . . ?
C3 C4 C5 107.4(5) . . ?
C3 C4 C9 127.0(6) . . ?
C9 C4 U1 117.1(4) . . ?
C32 C35 H35A 109.5 . . ?
C32 C35 H35B 109.5 . . ?
C32 C35 H35C 109.5 . . ?
H35A C35 H35B 109.5 . . ?
H35A C35 H35C 109.5 . . ?
H35B C35 H35C 109.5 . . ?
O2 C36 U1 177.8(4) . . ?
C4 C9 H9A 109.5 . . ?
C4 C9 H9B 109.5 . . ?
C4 C9 H9C 109.5 . . ?
H9A C9 H9B 109.5 . . ?
H9A C9 H9C 109.5 . . ?
H9B C9 H9C 109.5 . . ?
C5 C10 H10A 109.5 . . ?
C5 C10 H10B 109.5 . . ?
C5 C10 H10C 109.5 . . ?
H10A C10 H10B 109.5 . . ?
H10A C10 H10C 109.5 . . ?
H10B C10 H10C 109.5 . . ?
C2 C7 H7A 109.5 . . ?
C2 C7 H7B 109.5 . . ?
C2 C7 H7C 109.5 . . ?
H7A C7 H7B 109.5 . . ?
H7A C7 H7C 109.5 . . ?
H7B C7 H7C 109.5 . . ?
C3 C8 H8A 109.5 . . ?
C3 C8 H8B 109.5 . . ?
C3 C8 H8C 109.5 . . ?
H8A C8 H8B 109.5 . . ?
H8A C8 H8C 109.5 . . ?
H8B C8 H8C 109.5 . . ?

loop_
_geom_bond_atom_site_label_1
_geom_bond_atom_site_label_2
_geom_bond_distance
_geom_bond_site_symmetry_2
_geom_bond_publ_flag
U1 O1 2.166(2) . ?
U1 C15 2.754(4) . ?
U1 C11 2.758(4) . ?
U1 C12 2.804(4) . ?
U1 C14 2.784(4) . ?
U1 C5 2.756(4) . ?
U1 C13 2.805(3) . ?
U1 C3 2.797(4) . ?
U1 C2 2.810(4) . ?
U1 C1 2.788(4) . ?
U1 C4 2.734(5) . ?
U1 C36 2.394(5) . ?
O1 C21 1.363(4) . ?
C26 C21 1.424(5) . ?
C26 C25 1.393(5) . ?
C26 C32 1.534(5) . ?
C22 C21 1.415(5) . ?
C22 C23 1.400(5) . ?
C22 C27 1.546(5) . ?
C15 C11 1.411(6) . ?
C15 C14 1.405(6) . ?
C15 C20 1.509(5) . ?
O2 C36 1.158(6) . ?
C23 H23 0.9500 . ?
C23 C24 1.378(6) . ?
C11 C12 1.422(6) . ?
C11 C16 1.507(6) . ?
C25 H25 0.9500 . ?
C25 C24 1.390(6) . ?
C12 C13 1.392(6) . ?
C12 C17 1.503(5) . ?
C32 C33 1.521(7) . ?
C32 C34 1.535(6) . ?
C32 C35 1.541(6) . ?
C14 C13 1.438(5) . ?
C14 C19 1.503(6) . ?
C5 C1 1.398(7) . ?
C5 C4 1.429(7) . ?
C5 C10 1.521(7) . ?
C13 C18 1.507(5) . ?
C17 H17A 0.9800 . ?
C17 H17B 0.9800 . ?
C17 H17C 0.9800 . ?
C19 H19A 0.9800 . ?
C19 H19B 0.9800 . ?
C19 H19C 0.9800 . ?
C24 C31 1.520(5) . ?
C31 H31A 0.9800 . ?
C31 H31B 0.9800 . ?
C31 H31C 0.9800 . ?
C3 C2 1.407(9) . ?
C3 C4 1.408(10) . ?
C3 C8 1.511(7) . ?
C18 H18A 0.9800 . ?
C18 H18B 0.9800 . ?
C18 H18C 0.9800 . ?
C28 H28A 0.9800 . ?
C28 H28B 0.9800 . ?
C28 H28C 0.9800 . ?
C28 C27 1.537(6) . ?
C2 C1 1.419(6) . ?
C2 C7 1.510(9) . ?
C29 H29A 0.9800 . ?
C29 H29B 0.9800 . ?
C29 H29C 0.9800 . ?
C29 C27 1.539(6) . ?
C20 H20A 0.9800 . ?
C20 H20B 0.9800 . ?
C20 H20C 0.9800 . ?
C30 H30A 0.9800 . ?
C30 H30B 0.9800 . ?
C30 H30C 0.9800 . ?
C30 C27 1.542(7) . ?
C1 C6 1.498(7) . ?
C33 H33A 0.9800 . ?
C33 H33B 0.9800 . ?
C33 H33C 0.9800 . ?
C6 H6A 0.9800 . ?
C6 H6B 0.9800 . ?
C6 H6C 0.9800 . ?
C16 H16A 0.9800 . ?
C16 H16B 0.9800 . ?
C16 H16C 0.9800 . ?
C34 H34A 0.9800 . ?
C34 H34B 0.9800 . ?
C34 H34C 0.9800 . ?
C4 C9 1.512(10) . ?
C35 H35A 0.9800 . ?
C35 H35B 0.9800 . ?
C35 H35C 0.9800 . ?
C9 H9A 0.9800 . ?
C9 H9B 0.9800 . ?
C9 H9C 0.9800 . ?
C10 H10A 0.9800 . ?
C10 H10B 0.9800 . ?
C10 H10C 0.9800 . ?
C7 H7A 0.9800 . ?
C7 H7B 0.9800 . ?
C7 H7C 0.9800 . ?
C8 H8A 0.9800 . ?
C8 H8B 0.9800 . ?
C8 H8C 0.9800 . ?
